data_4346313
loop_
_publ_author_name
'Chang, Mu-Chieh'
'Otten, Edwin'

_publ_section_title
;
 Reduction of (Formazanate)boron Difluoride Provides Evidence for an
 N-Heterocyclic B(I) Carbenoid Intermediate.
;
_journal_issue 17
_journal_name_full 'Inorganic chemistry'
_journal_page_first 8656
_journal_page_last 8664
_journal_paper_doi 10.1021/acs.inorgchem.5b01287
_journal_volume 54
_journal_year 2015
_chemical_formula_sum 'C76 H83 B3 N12 Na O4'
_chemical_formula_weight 1283.96
_space_group_crystal_system monoclinic
_space_group_IT_number 14
_space_group_name_Hall '-P 2yn'
_space_group_name_H-M_alt 'P 1 21/n 1'
_atom_sites_solution_hydrogens geom
_audit_creation_method SHELXL-2014
_cell_angle_alpha 90
_cell_angle_beta 100.366(2)
_cell_angle_gamma 90
_cell_formula_units_Z 4
_cell_length_a 11.1938(4)
_cell_length_b 20.4602(7)
_cell_length_c 31.0805(11)
_cell_measurement_reflns_used 9750
_cell_measurement_temperature 100(2)
_cell_measurement_theta_max 58.94
_cell_measurement_theta_min 3.61
_cell_volume 7002.1(4)
_computing_cell_refinement 'Bruker SAINT'
_computing_data_collection 'Bruker APEX2'
_computing_data_reduction 'Bruker SAINT'
_computing_structure_refinement 'SHELXL-2014 (Sheldrick, 2014)'
_computing_structure_solution 'SHELXS-97 (Sheldrick 2008)'
_diffrn_ambient_temperature 100(2)
_diffrn_measured_fraction_theta_full 0.746
_diffrn_measured_fraction_theta_max 0.931
_diffrn_measurement_device_type 'Bruker APEX-II CCD'
_diffrn_measurement_method '\f and \w scans'
_diffrn_radiation_type CuK\a
_diffrn_radiation_wavelength 1.54178
_diffrn_reflns_av_R_equivalents 0.0468
_diffrn_reflns_av_unetI/netI 0.0325
_diffrn_reflns_Laue_measured_fraction_full 0.746
_diffrn_reflns_Laue_measured_fraction_max 0.931
_diffrn_reflns_limit_h_max 12
_diffrn_reflns_limit_h_min -12
_diffrn_reflns_limit_k_max 22
_diffrn_reflns_limit_k_min -22
_diffrn_reflns_limit_l_max 34
_diffrn_reflns_limit_l_min -34
_diffrn_reflns_number 64589
_diffrn_reflns_point_group_measured_fraction_full 0.746
_diffrn_reflns_point_group_measured_fraction_max 0.931
_diffrn_reflns_theta_full 67.679
_diffrn_reflns_theta_max 59.214
_diffrn_reflns_theta_min 3.609
_exptl_absorpt_coefficient_mu 0.654
_exptl_absorpt_correction_T_max 0.990
_exptl_absorpt_correction_T_min 0.917
_exptl_absorpt_correction_type multi-scan
_exptl_absorpt_process_details SADABS
_exptl_crystal_colour green
_exptl_crystal_density_diffrn 1.218
_exptl_crystal_description plate
_exptl_crystal_F_000 2724
_exptl_crystal_size_max 0.180
_exptl_crystal_size_mid 0.140
_exptl_crystal_size_min 0.020
_refine_diff_density_max 0.557
_refine_diff_density_min -0.403
_refine_diff_density_rms 0.066
_refine_ls_extinction_method none
_refine_ls_goodness_of_fit_ref 1.131
_refine_ls_hydrogen_treatment constr
_refine_ls_matrix_type full
_refine_ls_number_parameters 878
_refine_ls_number_reflns 9451
_refine_ls_number_restraints 0
_refine_ls_restrained_S_all 1.131
_refine_ls_R_factor_all 0.0936
_refine_ls_R_factor_gt 0.0757
_refine_ls_shift/su_max 0.000
_refine_ls_shift/su_mean 0.000
_refine_ls_structure_factor_coef Fsqd
_refine_ls_weighting_details 'w=1/[\s^2^(Fo^2^)+(0.0604P)^2^+19.7970P] where P=(Fo^2^+2Fc^2^)/3'
_refine_ls_weighting_scheme calc
_refine_ls_wR_factor_gt 0.1851
_refine_ls_wR_factor_ref 0.1942
_reflns_Friedel_coverage 0.000
_reflns_number_gt 7747
_reflns_number_total 9451
_reflns_threshold_expression 'I > 2\s(I)'
_cod_data_source_file ic5b01287_si_002.cif
_cod_data_source_block cu_molan222_0m
_cod_original_sg_symbol_H-M 'P 21/n'
_cod_database_code 4346313
_shelx_space_group_comment
;
The symmetry employed for this shelxl refinement is uniquely defined
by the following loop, which should always be used as a source of
symmetry information in preference to the above space-group names.
They are only intended as comments.
;
_shelx_estimated_absorpt_t_min 0.891
_shelx_estimated_absorpt_t_max 0.987
_shelxl_version_number 2014-3

loop_
_space_group_symop_operation_xyz
'x, y, z'
'-x+1/2, y+1/2, -z+1/2'
'-x, -y, -z'
'x-1/2, -y-1/2, z-1/2'

loop_
_atom_site_label
_atom_site_type_symbol
_atom_site_fract_x
_atom_site_fract_y
_atom_site_fract_z
_atom_site_U_iso_or_equiv
_atom_site_adp_type
_atom_site_occupancy
_atom_site_site_symmetry_order
_atom_site_calc_flag
_atom_site_refinement_flags_posn
_atom_site_refinement_flags_adp
_atom_site_refinement_flags_occupancy
_atom_site_disorder_assembly
_atom_site_disorder_group
N4_1 N 0.0743(3) 0.33232(16) 0.60386(10) 0.0216(8) Uani 1 1 d . . . . .
N3_1 N 0.0174(3) 0.38337(16) 0.61957(11) 0.0246(8) Uani 1 1 d . . . . .
N2_1 N -0.1689(3) 0.32204(16) 0.61282(10) 0.0230(8) Uani 1 1 d . . . . .
N1_1 N -0.1170(3) 0.26910(15) 0.59753(10) 0.0197(7) Uani 1 1 d . . . . .
N5_1 N 0.0835(3) 0.21358(16) 0.63080(10) 0.0211(8) Uani 1 1 d . . . . .
N6_1 N 0.1557(3) 0.10281(17) 0.65610(11) 0.0302(9) Uani 1 1 d . . . . .
N7_1 N 0.3237(3) 0.13039(18) 0.71253(13) 0.0358(9) Uani 1 1 d . . . . .
N8_1 N 0.3760(3) 0.15724(18) 0.68524(12) 0.0324(9) Uani 1 1 d . . . . .
N9_1 N 0.1603(3) 0.13741(16) 0.57946(10) 0.0220(8) Uani 1 1 d . . . . .
N10_1 N 0.0386(3) 0.23668(15) 0.55131(10) 0.0204(7) Uani 1 1 d . . . . .
N11_1 N 0.0232(3) 0.22836(17) 0.47795(10) 0.0257(8) Uani 1 1 d . . . . .
N12_1 N 0.0992(3) 0.17655(16) 0.49763(10) 0.0228(8) Uani 1 1 d . . . . .
C15_1 C 0.1890(3) 0.3501(2) 0.59497(13) 0.0238(9) Uani 1 1 d . . . . .
C16_1 C 0.2782(4) 0.3033(2) 0.59265(14) 0.0292(10) Uani 1 1 d . . . . .
H16_1 H 0.2623 0.2584 0.5973 0.035 Uiso 1 1 calc R U . . .
C17_1 C 0.3899(4) 0.3221(2) 0.58355(15) 0.0347(11) Uani 1 1 d . . . . .
H17_1 H 0.4499 0.2897 0.5822 0.042 Uiso 1 1 calc R U . . .
C18_1 C 0.4164(4) 0.3866(2) 0.57638(15) 0.0365(11) Uani 1 1 d . . . . .
H18_1 H 0.4929 0.3985 0.5696 0.044 Uiso 1 1 calc R U . . .
C19_1 C 0.3292(4) 0.4337(2) 0.57934(14) 0.0354(11) Uani 1 1 d . . . . .
H19_1 H 0.3467 0.4784 0.5752 0.043 Uiso 1 1 calc R U . . .
C20_1 C 0.2164(4) 0.4161(2) 0.58838(13) 0.0296(10) Uani 1 1 d . . . . .
H20_1 H 0.1573 0.4488 0.5901 0.036 Uiso 1 1 calc R U . . .
C7_1 C -0.0985(3) 0.37458(19) 0.62331(12) 0.0212(9) Uani 1 1 d . . . . .
C8_1 C -0.1574(4) 0.4318(2) 0.64002(13) 0.0238(9) Uani 1 1 d . . . . .
C9_1 C -0.0944(4) 0.4891(2) 0.65144(17) 0.0414(12) Uani 1 1 d . . . . .
H9_1 H -0.0107 0.4910 0.6496 0.050 Uiso 1 1 calc R U . . .
C10_1 C -0.1491(5) 0.5438(3) 0.66550(19) 0.0510(14) Uani 1 1 d . . . . .
H10_1 H -0.1032 0.5825 0.6727 0.061 Uiso 1 1 calc R U . . .
C11_1 C -0.2719(4) 0.5422(2) 0.66915(16) 0.0399(12) Uani 1 1 d . . . . .
C12_1 C -0.3346(4) 0.4852(2) 0.65794(15) 0.0352(11) Uani 1 1 d . . . . .
H12_1 H -0.4182 0.4832 0.6599 0.042 Uiso 1 1 calc R U . . .
C13_1 C -0.2797(4) 0.4307(2) 0.64388(14) 0.0289(10) Uani 1 1 d . . . . .
H13_1 H -0.3258 0.3919 0.6367 0.035 Uiso 1 1 calc R U . . .
C14_1 C -0.3330(5) 0.6014(3) 0.6848(2) 0.0602(16) Uani 1 1 d . . . . .
H14A_1 H -0.3816 0.5878 0.7065 0.090 Uiso 1 1 calc R U . . .
H14B_1 H -0.3859 0.6219 0.6599 0.090 Uiso 1 1 calc R U . . .
H14C_1 H -0.2711 0.6328 0.6981 0.090 Uiso 1 1 calc R U . . .
C1_1 C -0.2018(3) 0.2199(2) 0.58244(12) 0.0224(9) Uani 1 1 d . . . . .
C2_1 C -0.3256(4) 0.2344(2) 0.57172(13) 0.0287(10) Uani 1 1 d . . . . .
H2_1 H -0.3529 0.2778 0.5751 0.034 Uiso 1 1 calc R U . . .
C3_1 C -0.4087(4) 0.1860(2) 0.55625(15) 0.0356(11) Uani 1 1 d . . . . .
H3_1 H -0.4924 0.1969 0.5489 0.043 Uiso 1 1 calc R U . . .
C4_1 C -0.3729(4) 0.1220(2) 0.55117(15) 0.0379(12) Uani 1 1 d . . . . .
H4_1 H -0.4306 0.0890 0.5408 0.045 Uiso 1 1 calc R U . . .
C5_1 C -0.2507(4) 0.1080(2) 0.56173(14) 0.0323(11) Uani 1 1 d . . . . .
H5_1 H -0.2243 0.0645 0.5583 0.039 Uiso 1 1 calc R U . . .
C6_1 C -0.1655(4) 0.1550(2) 0.57713(13) 0.0263(10) Uani 1 1 d . . . . .
H6_1 H -0.0820 0.1436 0.5842 0.032 Uiso 1 1 calc R U . . .
C21_1 C 0.0602(4) 0.2268(2) 0.67389(12) 0.0236(9) Uani 1 1 d . . . . .
C22_1 C -0.0254(4) 0.1913(2) 0.69103(14) 0.0303(10) Uani 1 1 d . . . . .
H22_1 H -0.0668 0.1563 0.6746 0.036 Uiso 1 1 calc R U . . .
C23_1 C -0.0517(4) 0.2062(2) 0.73178(14) 0.0380(12) Uani 1 1 d . . . . .
H23_1 H -0.1101 0.1812 0.7433 0.046 Uiso 1 1 calc R U . . .
C24_1 C 0.0072(4) 0.2573(3) 0.75552(15) 0.0416(12) Uani 1 1 d . . . . .
H24_1 H -0.0110 0.2676 0.7834 0.050 Uiso 1 1 calc R U . . .
C25_1 C 0.0922(4) 0.2935(3) 0.73893(14) 0.0409(12) Uani 1 1 d . . . . .
H25_1 H 0.1322 0.3290 0.7552 0.049 Uiso 1 1 calc R U . . .
C26_1 C 0.1192(4) 0.2780(2) 0.69845(14) 0.0347(11) Uani 1 1 d . . . . .
H26_1 H 0.1788 0.3026 0.6873 0.042 Uiso 1 1 calc R U . . .
C27_1 C 0.2200(4) 0.0909(2) 0.69290(14) 0.0311(10) Uani 1 1 d . . . . .
C28_1 C 0.1893(4) 0.0397(2) 0.72197(13) 0.0259(10) Uani 1 1 d . . . . .
C29_1 C 0.2755(4) 0.0125(2) 0.75636(14) 0.0345(11) Uani 1 1 d . . . . .
H29_1 H 0.3560 0.0292 0.7619 0.041 Uiso 1 1 calc R U . . .
C30_1 C 0.2451(4) -0.0371(2) 0.78176(14) 0.0305(10) Uani 1 1 d . . . . .
H30_1 H 0.3054 -0.0549 0.8041 0.037 Uiso 1 1 calc R U . . .
C31_1 C 0.1265(4) -0.0624(2) 0.77554(15) 0.0360(11) Uani 1 1 d . . . . .
C32_1 C 0.0419(4) -0.0343(2) 0.74246(14) 0.0349(11) Uani 1 1 d . . . . .
H32_1 H -0.0400 -0.0488 0.7383 0.042 Uiso 1 1 calc R U . . .
C33_1 C 0.0729(4) 0.0138(2) 0.71553(14) 0.0331(11) Uani 1 1 d . . . . .
H33_1 H 0.0135 0.0295 0.6921 0.040 Uiso 1 1 calc R U . . .
C34_1 C 0.0931(5) -0.1161(2) 0.80292(16) 0.0437(12) Uani 1 1 d . . . . .
H34A_1 H 0.0058 -0.1142 0.8033 0.066 Uiso 1 1 calc R U . . .
H34B_1 H 0.1385 -0.1115 0.8328 0.066 Uiso 1 1 calc R U . . .
H34C_1 H 0.1129 -0.1582 0.7908 0.066 Uiso 1 1 calc R U . . .
C35_1 C 0.4760(4) 0.1981(2) 0.70282(15) 0.0366(11) Uani 1 1 d . . . . .
C36_1 C 0.5030(5) 0.2179(3) 0.74584(16) 0.0466(13) Uani 1 1 d . . . . .
H36_1 H 0.4541 0.2037 0.7660 0.056 Uiso 1 1 calc R U . . .
C37_1 C 0.6010(5) 0.2585(3) 0.75960(19) 0.0579(15) Uani 1 1 d . . . . .
H37_1 H 0.6186 0.2729 0.7891 0.069 Uiso 1 1 calc R U . . .
C38_1 C 0.6743(5) 0.2783(3) 0.73005(18) 0.0527(14) Uani 1 1 d . . . . .
H38_1 H 0.7410 0.3068 0.7392 0.063 Uiso 1 1 calc R U . . .
C39_1 C 0.6488(5) 0.2562(3) 0.68756(18) 0.0478(13) Uani 1 1 d . . . . .
H39_1 H 0.7010 0.2675 0.6678 0.057 Uiso 1 1 calc R U . . .
C40_1 C 0.5492(4) 0.2181(2) 0.67364(15) 0.0399(12) Uani 1 1 d . . . . .
H40_1 H 0.5298 0.2053 0.6438 0.048 Uiso 1 1 calc R U . . .
C41_1 C 0.2112(3) 0.07551(19) 0.57109(13) 0.0222(9) Uani 1 1 d . . . . .
C42_1 C 0.3331(4) 0.0622(2) 0.58643(13) 0.0262(10) Uani 1 1 d . . . . .
H42_1 H 0.3823 0.0932 0.6043 0.031 Uiso 1 1 calc R U . . .
C43_1 C 0.3828(4) 0.0041(2) 0.57573(14) 0.0304(10) Uani 1 1 d . . . . .
H43_1 H 0.4664 -0.0046 0.5862 0.036 Uiso 1 1 calc R U . . .
C44_1 C 0.3127(4) -0.0417(2) 0.54991(14) 0.0297(10) Uani 1 1 d . . . . .
H44_1 H 0.3482 -0.0810 0.5419 0.036 Uiso 1 1 calc R U . . .
C45_1 C 0.1900(4) -0.0296(2) 0.53592(14) 0.0271(10) Uani 1 1 d . . . . .
H45_1 H 0.1402 -0.0613 0.5190 0.033 Uiso 1 1 calc R U . . .
C46_1 C 0.1402(4) 0.0286(2) 0.54652(13) 0.0269(10) Uani 1 1 d . . . . .
H46_1 H 0.0561 0.0366 0.5368 0.032 Uiso 1 1 calc R U . . .
C47_1 C -0.0076(3) 0.26007(19) 0.51069(13) 0.0227(9) Uani 1 1 d . . . . .
C48_1 C -0.0896(4) 0.3182(2) 0.50414(13) 0.0258(10) Uani 1 1 d . . . . .
C49_1 C -0.2130(4) 0.3099(2) 0.49387(14) 0.0335(11) Uani 1 1 d . . . . .
H49_1 H -0.2463 0.2682 0.4855 0.040 Uiso 1 1 calc R U . . .
C50_1 C -0.2899(4) 0.3640(3) 0.49591(16) 0.0425(12) Uani 1 1 d . . . . .
H50_1 H -0.3755 0.3584 0.4887 0.051 Uiso 1 1 calc R U . . .
C51_1 C -0.2428(4) 0.4245(2) 0.50821(14) 0.0374(12) Uani 1 1 d . . . . .
C52_1 C -0.1197(4) 0.4333(2) 0.51481(14) 0.0359(11) Uani 1 1 d . . . . .
H52_1 H -0.0869 0.4758 0.5208 0.043 Uiso 1 1 calc R U . . .
C53_1 C -0.0428(4) 0.3813(2) 0.51291(14) 0.0313(10) Uani 1 1 d . . . . .
H53_1 H 0.0425 0.3882 0.5176 0.038 Uiso 1 1 calc R U . . .
C54_1 C -0.3256(5) 0.4806(3) 0.51674(18) 0.0573(16) Uani 1 1 d . . . . .
H54A_1 H -0.2904 0.5222 0.5097 0.086 Uiso 1 1 calc R U . . .
H54B_1 H -0.3337 0.4804 0.5476 0.086 Uiso 1 1 calc R U . . .
H54C_1 H -0.4058 0.4750 0.4984 0.086 Uiso 1 1 calc R U . . .
C55_1 C 0.1569(4) 0.13809(19) 0.46954(13) 0.0243(9) Uani 1 1 d . . . . .
C56_1 C 0.2802(4) 0.1252(2) 0.48102(14) 0.0275(10) Uani 1 1 d . . . . .
H56_1 H 0.3251 0.1432 0.5072 0.033 Uiso 1 1 calc R U . . .
C57_1 C 0.3382(4) 0.0866(2) 0.45462(14) 0.0336(11) Uani 1 1 d . . . . .
H57_1 H 0.4218 0.0762 0.4634 0.040 Uiso 1 1 calc R U . . .
C58_1 C 0.2752(4) 0.0632(2) 0.41592(15) 0.0372(12) Uani 1 1 d . . . . .
H58_1 H 0.3156 0.0379 0.3973 0.045 Uiso 1 1 calc R U . . .
C59_1 C 0.1528(4) 0.0764(2) 0.40382(15) 0.0382(12) Uani 1 1 d . . . . .
H59_1 H 0.1092 0.0601 0.3769 0.046 Uiso 1 1 calc R U . . .
C60_1 C 0.0934(4) 0.1134(2) 0.43076(14) 0.0299(10) Uani 1 1 d . . . . .
H60_1 H 0.0089 0.1218 0.4226 0.036 Uiso 1 1 calc R U . . .
B1_1 B 0.0210(4) 0.2618(2) 0.59604(15) 0.0214(10) Uani 1 1 d . . . . .
B2_1 B 0.1396(4) 0.1535(2) 0.62323(15) 0.0235(11) Uani 1 1 d . . . . .
B3_1 B 0.1073(4) 0.1794(2) 0.54422(15) 0.0222(10) Uani 1 1 d . . . . .
Na1_2 Na -0.00600(15) 0.26375(9) 0.40385(5) 0.0365(4) Uani 1 1 d . . . . .
O1_2 O -0.1400(3) 0.34279(15) 0.37217(10) 0.0395(8) Uani 1 1 d . . . . .
O2_2 O -0.1433(3) 0.19027(15) 0.36819(10) 0.0409(8) Uani 1 1 d . . . . .
O3_2 O 0.1894(3) 0.29539(19) 0.40180(12) 0.0562(10) Uani 1 1 d . . . . .
C1_2 C -0.1801(5) 0.4026(2) 0.38871(17) 0.0442(13) Uani 1 1 d . . . . .
H1A_2 H -0.1326 0.4399 0.3805 0.053 Uiso 1 1 calc R U . . .
H1B_2 H -0.1702 0.4009 0.4210 0.053 Uiso 1 1 calc R U . . .
C2_2 C -0.3136(5) 0.4099(3) 0.36823(16) 0.0486(13) Uani 1 1 d . . . . .
H2A_2 H -0.3320 0.4552 0.3581 0.058 Uiso 1 1 calc R U . . .
H2B_2 H -0.3664 0.3982 0.3894 0.058 Uiso 1 1 calc R U . . .
C3_2 C -0.3315(5) 0.3624(3) 0.32983(16) 0.0458(13) Uani 1 1 d . . . . .
H3A_2 H -0.3850 0.3257 0.3348 0.055 Uiso 1 1 calc R U . . .
H3B_2 H -0.3671 0.3848 0.3023 0.055 Uiso 1 1 calc R U . . .
C4_2 C -0.2048(4) 0.3385(2) 0.32836(14) 0.0400(12) Uani 1 1 d . . . . .
H4A_2 H -0.2066 0.2928 0.3178 0.048 Uiso 1 1 calc R U . . .
H4B_2 H -0.1660 0.3662 0.3086 0.048 Uiso 1 1 calc R U . . .
C5_2 C -0.2499(4) 0.1870(2) 0.38837(16) 0.0411(12) Uani 1 1 d . . . . .
H5A_2 H -0.2843 0.2312 0.3908 0.049 Uiso 1 1 calc R U . . .
H5B_2 H -0.2297 0.1677 0.4180 0.049 Uiso 1 1 calc R U . . .
C6_2 C -0.3386(5) 0.1444(3) 0.35869(16) 0.0472(13) Uani 1 1 d . . . . .
H6A_2 H -0.3884 0.1703 0.3351 0.057 Uiso 1 1 calc R U . . .
H6B_2 H -0.3929 0.1207 0.3752 0.057 Uiso 1 1 calc R U . . .
C7_2 C -0.2554(5) 0.0978(3) 0.34051(17) 0.0548(15) Uani 1 1 d . . . . .
H7A_2 H -0.2289 0.0616 0.3612 0.066 Uiso 1 1 calc R U . . .
H7B_2 H -0.2955 0.0794 0.3121 0.066 Uiso 1 1 calc R U . . .
C8_2 C -0.1498(5) 0.1410(3) 0.33508(16) 0.0497(14) Uani 1 1 d . . . . .
H8A_2 H -0.0735 0.1155 0.3390 0.060 Uiso 1 1 calc R U . . .
H8B_2 H -0.1635 0.1611 0.3056 0.060 Uiso 1 1 calc R U . . .
C9_2 C 0.2269(6) 0.3457(3) 0.4338(2) 0.0718(18) Uani 1 1 d . . . . .
H9A_2 H 0.1990 0.3345 0.4614 0.086 Uiso 1 1 calc R U . A 1
H9B_2 H 0.1893 0.3878 0.4231 0.086 Uiso 1 1 calc R U . A 1
C11_2 C 0.3969(6) 0.2788(3) 0.4319(2) 0.0765(19) Uani 1 1 d . . . . .
H11A_2 H 0.4743 0.2777 0.4208 0.092 Uiso 1 1 calc R U . B 1
H11B_2 H 0.4051 0.2512 0.4585 0.092 Uiso 1 1 calc R U . B 1
C12_2 C 0.2916(5) 0.2552(3) 0.3971(2) 0.0582(15) Uani 1 1 d . . . . .
H12A_2 H 0.3116 0.2602 0.3675 0.070 Uiso 1 1 calc R U . . .
H12B_2 H 0.2738 0.2085 0.4017 0.070 Uiso 1 1 calc R U . . .
C10A_2 C 0.3611(10) 0.3523(8) 0.4423(6) 0.065(6) Uani 0.52(2) 1 d . . P C 1
H10A_2 H 0.3931 0.3648 0.4729 0.078 Uiso 0.52(2) 1 calc R U P C 1
H10B_2 H 0.3890 0.3842 0.4222 0.078 Uiso 0.52(2) 1 calc R U P C 1
C10B_2 C 0.3311(14) 0.3099(9) 0.4620(4) 0.068(5) Uani 0.48(2) 1 d . . P C 2
H10C_2 H 0.3840 0.3409 0.4811 0.081 Uiso 0.48(2) 1 calc R U P C 2
H10D_2 H 0.3001 0.2770 0.4806 0.081 Uiso 0.48(2) 1 calc R U P C 2
O4_3 O 0.2521(4) 0.5163(2) 0.18484(14) 0.0705(12) Uani 1 1 d . . . . .
C1_3 C 0.1941(8) 0.4555(4) 0.1920(3) 0.098(3) Uani 1 1 d . . . . .
H1A_3 H 0.2472 0.4285 0.2140 0.118 Uiso 1 1 calc R U . . .
H1B_3 H 0.1736 0.4303 0.1644 0.118 Uiso 1 1 calc R U . . .
C2_3 C 0.0795(6) 0.4758(4) 0.2085(2) 0.081(2) Uani 1 1 d . . . . .
H2A_3 H 0.0079 0.4750 0.1846 0.097 Uiso 1 1 calc R U . . .
H2B_3 H 0.0642 0.4468 0.2324 0.097 Uiso 1 1 calc R U . . .
C3_3 C 0.1076(8) 0.5449(4) 0.2250(3) 0.100(3) Uani 1 1 d . . . . .
H3A_3 H 0.0331 0.5719 0.2210 0.120 Uiso 1 1 calc R U . . .
H3B_3 H 0.1454 0.5448 0.2563 0.120 Uiso 1 1 calc R U . . .
C4_3 C 0.1887(8) 0.5681(4) 0.1992(3) 0.099(3) Uani 1 1 d . . . . .
H4A_3 H 0.1435 0.5920 0.1737 0.119 Uiso 1 1 calc R U . . .
H4B_3 H 0.2467 0.5988 0.2165 0.119 Uiso 1 1 calc R U . . .

loop_
_atom_site_aniso_label
_atom_site_aniso_U_11
_atom_site_aniso_U_22
_atom_site_aniso_U_33
_atom_site_aniso_U_23
_atom_site_aniso_U_13
_atom_site_aniso_U_12
N4_1 0.0197(17) 0.0175(18) 0.0296(19) -0.0054(14) 0.0095(14) 0.0035(15)
N3_1 0.0216(18) 0.0224(19) 0.0308(19) -0.0040(15) 0.0078(15) 0.0038(16)
N2_1 0.0207(17) 0.024(2) 0.0251(18) -0.0039(15) 0.0068(14) 0.0059(16)
N1_1 0.0171(17) 0.0172(18) 0.0250(18) -0.0027(14) 0.0039(14) 0.0012(15)
N5_1 0.0179(17) 0.0227(19) 0.0229(18) -0.0004(14) 0.0040(14) 0.0038(15)
N6_1 0.034(2) 0.032(2) 0.024(2) 0.0007(16) 0.0026(16) 0.0134(17)
N7_1 0.032(2) 0.032(2) 0.046(2) 0.0053(18) 0.0142(19) 0.0026(18)
N8_1 0.033(2) 0.032(2) 0.035(2) 0.0058(17) 0.0126(17) 0.0026(18)
N9_1 0.0204(17) 0.0177(18) 0.0273(19) -0.0021(14) 0.0027(14) 0.0054(15)
N10_1 0.0191(17) 0.0192(18) 0.0232(18) -0.0020(14) 0.0047(14) 0.0032(15)
N11_1 0.0253(18) 0.0265(19) 0.0252(19) -0.0011(15) 0.0040(15) 0.0084(16)
N12_1 0.0243(18) 0.0191(18) 0.0247(19) -0.0013(14) 0.0036(14) 0.0065(15)
C15_1 0.019(2) 0.028(2) 0.025(2) -0.0081(18) 0.0065(17) -0.0050(19)
C16_1 0.024(2) 0.025(2) 0.040(3) -0.0072(19) 0.0104(19) 0.002(2)
C17_1 0.020(2) 0.039(3) 0.046(3) -0.011(2) 0.010(2) -0.002(2)
C18_1 0.025(2) 0.043(3) 0.044(3) -0.009(2) 0.013(2) -0.006(2)
C19_1 0.036(3) 0.033(3) 0.040(3) -0.006(2) 0.012(2) -0.012(2)
C20_1 0.030(2) 0.028(3) 0.033(2) -0.0042(19) 0.011(2) 0.000(2)
C7_1 0.020(2) 0.020(2) 0.024(2) -0.0013(17) 0.0054(17) 0.0037(18)
C8_1 0.023(2) 0.023(2) 0.026(2) -0.0026(18) 0.0068(18) 0.0048(19)
C9_1 0.027(2) 0.032(3) 0.069(3) -0.017(2) 0.020(2) 0.002(2)
C10_1 0.039(3) 0.035(3) 0.084(4) -0.023(3) 0.025(3) -0.001(2)
C11_1 0.042(3) 0.030(3) 0.051(3) -0.013(2) 0.017(2) 0.006(2)
C12_1 0.023(2) 0.041(3) 0.044(3) -0.006(2) 0.011(2) 0.008(2)
C13_1 0.027(2) 0.025(2) 0.037(2) -0.0088(19) 0.0089(19) 0.001(2)
C14_1 0.052(3) 0.045(3) 0.089(4) -0.019(3) 0.027(3) 0.006(3)
C1_1 0.019(2) 0.026(2) 0.024(2) -0.0017(18) 0.0085(17) -0.0002(18)
C2_1 0.024(2) 0.028(3) 0.035(2) -0.0096(19) 0.0098(19) 0.000(2)
C3_1 0.018(2) 0.042(3) 0.047(3) -0.014(2) 0.008(2) -0.006(2)
C4_1 0.031(3) 0.039(3) 0.044(3) -0.017(2) 0.011(2) -0.016(2)
C5_1 0.033(3) 0.028(3) 0.037(3) -0.010(2) 0.012(2) -0.003(2)
C6_1 0.024(2) 0.025(2) 0.030(2) -0.0038(18) 0.0066(18) -0.0016(19)
C21_1 0.022(2) 0.026(2) 0.021(2) 0.0011(18) 0.0010(17) 0.0051(19)
C22_1 0.032(2) 0.029(3) 0.030(2) 0.0017(19) 0.004(2) 0.002(2)
C23_1 0.042(3) 0.043(3) 0.031(3) 0.009(2) 0.013(2) 0.002(2)
C24_1 0.049(3) 0.052(3) 0.024(2) -0.002(2) 0.009(2) 0.004(3)
C25_1 0.045(3) 0.047(3) 0.029(3) -0.013(2) 0.004(2) -0.007(3)
C26_1 0.031(2) 0.043(3) 0.030(2) -0.003(2) 0.003(2) -0.005(2)
C27_1 0.030(2) 0.032(3) 0.032(3) -0.006(2) 0.009(2) 0.004(2)
C28_1 0.028(2) 0.028(2) 0.023(2) 0.0004(18) 0.0042(18) 0.003(2)
C29_1 0.034(3) 0.036(3) 0.034(3) -0.001(2) 0.006(2) 0.001(2)
C30_1 0.030(2) 0.032(3) 0.027(2) 0.003(2) -0.0002(19) 0.007(2)
C31_1 0.043(3) 0.031(3) 0.035(3) 0.001(2) 0.010(2) 0.004(2)
C32_1 0.029(2) 0.039(3) 0.037(3) 0.009(2) 0.006(2) 0.002(2)
C33_1 0.031(2) 0.034(3) 0.033(3) 0.002(2) 0.001(2) 0.006(2)
C34_1 0.048(3) 0.044(3) 0.040(3) 0.014(2) 0.008(2) 0.009(3)
C35_1 0.034(3) 0.035(3) 0.042(3) 0.003(2) 0.009(2) 0.001(2)
C36_1 0.054(3) 0.051(3) 0.037(3) -0.001(2) 0.014(2) -0.016(3)
C37_1 0.053(3) 0.069(4) 0.052(3) -0.005(3) 0.010(3) -0.019(3)
C38_1 0.039(3) 0.058(4) 0.061(4) -0.010(3) 0.011(3) -0.007(3)
C39_1 0.039(3) 0.047(3) 0.059(4) 0.003(3) 0.014(3) 0.000(3)
C40_1 0.036(3) 0.052(3) 0.034(3) 0.001(2) 0.012(2) -0.007(2)
C41_1 0.021(2) 0.019(2) 0.026(2) -0.0008(17) 0.0051(17) 0.0036(18)
C42_1 0.022(2) 0.023(2) 0.034(2) -0.0022(18) 0.0046(18) 0.0018(19)
C43_1 0.022(2) 0.028(3) 0.042(3) 0.004(2) 0.0072(19) 0.009(2)
C44_1 0.035(3) 0.020(2) 0.037(3) 0.0009(19) 0.015(2) 0.009(2)
C45_1 0.027(2) 0.016(2) 0.038(3) -0.0051(18) 0.0067(19) -0.0021(19)
C46_1 0.017(2) 0.029(3) 0.035(2) 0.0000(19) 0.0051(18) 0.0050(19)
C47_1 0.022(2) 0.022(2) 0.025(2) -0.0035(18) 0.0050(18) 0.0038(18)
C48_1 0.026(2) 0.032(3) 0.020(2) 0.0006(18) 0.0053(17) 0.007(2)
C49_1 0.031(3) 0.033(3) 0.037(3) 0.008(2) 0.007(2) 0.006(2)
C50_1 0.028(3) 0.053(3) 0.048(3) 0.011(3) 0.012(2) 0.013(2)
C51_1 0.042(3) 0.042(3) 0.031(3) 0.010(2) 0.013(2) 0.022(2)
C52_1 0.047(3) 0.030(3) 0.031(3) 0.003(2) 0.008(2) 0.008(2)
C53_1 0.033(2) 0.029(3) 0.030(2) -0.0024(19) 0.0020(19) 0.007(2)
C54_1 0.067(4) 0.051(4) 0.060(4) 0.013(3) 0.026(3) 0.038(3)
C55_1 0.028(2) 0.018(2) 0.027(2) -0.0039(18) 0.0064(18) 0.0069(19)
C56_1 0.022(2) 0.031(3) 0.030(2) -0.0053(19) 0.0069(18) 0.003(2)
C57_1 0.025(2) 0.040(3) 0.036(3) -0.002(2) 0.007(2) 0.011(2)
C58_1 0.039(3) 0.036(3) 0.038(3) -0.010(2) 0.011(2) 0.017(2)
C59_1 0.043(3) 0.034(3) 0.035(3) -0.014(2) -0.001(2) 0.011(2)
C60_1 0.027(2) 0.029(2) 0.033(2) -0.006(2) 0.0026(19) 0.010(2)
B1_1 0.014(2) 0.025(3) 0.024(2) -0.003(2) 0.0034(19) -0.001(2)
B2_1 0.016(2) 0.027(3) 0.026(3) -0.004(2) -0.0007(19) 0.001(2)
B3_1 0.016(2) 0.019(3) 0.032(3) -0.004(2) 0.006(2) -0.001(2)
Na1_2 0.0348(10) 0.0429(11) 0.0310(9) 0.0032(8) 0.0039(8) 0.0027(8)
O1_2 0.0484(19) 0.0355(19) 0.0340(18) 0.0002(14) 0.0056(15) 0.0095(16)
O2_2 0.0430(19) 0.0389(19) 0.0394(19) -0.0071(15) 0.0032(15) 0.0039(16)
O3_2 0.043(2) 0.062(2) 0.063(2) -0.001(2) 0.0078(18) -0.0050(19)
C1_2 0.057(3) 0.033(3) 0.045(3) -0.006(2) 0.015(3) -0.002(3)
C2_2 0.056(3) 0.047(3) 0.043(3) -0.003(2) 0.009(3) 0.014(3)
C3_2 0.054(3) 0.046(3) 0.036(3) 0.000(2) 0.003(2) 0.007(3)
C4_2 0.056(3) 0.037(3) 0.029(3) 0.001(2) 0.011(2) 0.013(2)
C5_2 0.048(3) 0.032(3) 0.043(3) 0.001(2) 0.005(2) 0.003(2)
C6_2 0.045(3) 0.051(3) 0.042(3) 0.015(2) -0.004(2) -0.003(3)
C7_2 0.081(4) 0.041(3) 0.035(3) -0.003(2) -0.010(3) 0.001(3)
C8_2 0.052(3) 0.056(3) 0.037(3) -0.009(3) -0.002(2) 0.008(3)
C9_2 0.080(5) 0.064(4) 0.067(4) -0.013(3) 0.001(3) -0.004(4)
C11_2 0.050(4) 0.084(5) 0.093(5) 0.004(4) 0.004(4) 0.001(4)
C12_2 0.048(3) 0.060(4) 0.070(4) 0.006(3) 0.019(3) 0.003(3)
C10A_2 0.031(6) 0.067(11) 0.092(11) -0.030(9) -0.004(6) 0.001(6)
C10B_2 0.085(10) 0.071(11) 0.043(8) 0.004(7) 0.003(7) -0.024(9)
O4_3 0.050(2) 0.094(4) 0.069(3) 0.010(2) 0.014(2) -0.014(2)
C1_3 0.140(7) 0.059(5) 0.109(6) 0.033(4) 0.059(5) 0.020(5)
C2_3 0.063(4) 0.090(5) 0.096(5) -0.014(4) 0.031(4) -0.031(4)
C3_3 0.100(6) 0.083(6) 0.123(7) 0.007(5) 0.035(5) 0.021(5)
C4_3 0.097(6) 0.080(6) 0.128(7) -0.032(5) 0.040(5) -0.024(5)

loop_
_atom_type_symbol
_atom_type_description
_atom_type_scat_dispersion_real
_atom_type_scat_dispersion_imag
_atom_type_scat_source
C C 0.0181 0.0091 'International Tables Vol C Tables 4.2.6.8 and 6.1.1.4'
H H 0.0000 0.0000 'International Tables Vol C Tables 4.2.6.8 and 6.1.1.4'
N N 0.0311 0.0180 'International Tables Vol C Tables 4.2.6.8 and 6.1.1.4'
O O 0.0492 0.0322 'International Tables Vol C Tables 4.2.6.8 and 6.1.1.4'
Na Na 0.1353 0.1239 'International Tables Vol C Tables 4.2.6.8 and 6.1.1.4'
B B 0.0090 0.0039 'International Tables Vol C Tables 4.2.6.8 and 6.1.1.4'

loop_
_geom_angle_atom_site_label_1
_geom_angle_atom_site_label_2
_geom_angle_atom_site_label_3
_geom_angle
N3_1 N4_1 C15_1 111.9(3)
N3_1 N4_1 B1_1 125.1(3)
C15_1 N4_1 B1_1 122.9(3)
C7_1 N3_1 N4_1 116.9(3)
C7_1 N2_1 N1_1 117.2(3)
N2_1 N1_1 C1_1 112.5(3)
N2_1 N1_1 B1_1 125.2(3)
C1_1 N1_1 B1_1 122.3(3)
B2_1 N5_1 C21_1 118.5(3)
B2_1 N5_1 B1_1 126.8(3)
C21_1 N5_1 B1_1 113.6(3)
C27_1 N6_1 B2_1 139.4(4)
N8_1 N7_1 C27_1 113.4(4)
N7_1 N8_1 C35_1 115.6(4)
C41_1 N9_1 B3_1 121.0(3)
C41_1 N9_1 B2_1 120.3(3)
B3_1 N9_1 B2_1 117.6(3)
C47_1 N10_1 B3_1 105.5(3)
C47_1 N10_1 B1_1 129.5(3)
B3_1 N10_1 B1_1 124.9(3)
C47_1 N11_1 N12_1 104.8(3)
C47_1 N11_1 Na1_2 126.5(3)
N12_1 N11_1 Na1_2 127.5(2)
C55_1 N12_1 N11_1 116.9(3)
C55_1 N12_1 B3_1 133.8(3)
N11_1 N12_1 B3_1 109.1(3)
C16_1 C15_1 C20_1 118.4(4)
C16_1 C15_1 N4_1 121.2(4)
C20_1 C15_1 N4_1 120.4(4)
C17_1 C16_1 C15_1 120.0(4)
C18_1 C17_1 C16_1 121.8(4)
C17_1 C18_1 C19_1 118.7(4)
C18_1 C19_1 C20_1 120.6(4)
C19_1 C20_1 C15_1 120.6(4)
N3_1 C7_1 N2_1 128.8(4)
N3_1 C7_1 C8_1 115.1(4)
N2_1 C7_1 C8_1 116.1(3)
C9_1 C8_1 C13_1 117.1(4)
C9_1 C8_1 C7_1 121.5(4)
C13_1 C8_1 C7_1 121.4(4)
C8_1 C9_1 C10_1 122.2(4)
C9_1 C10_1 C11_1 120.3(5)
C12_1 C11_1 C10_1 117.6(4)
C12_1 C11_1 C14_1 121.4(4)
C10_1 C11_1 C14_1 121.0(5)
C11_1 C12_1 C13_1 122.0(4)
C12_1 C13_1 C8_1 120.8(4)
C2_1 C1_1 N1_1 120.6(4)
C2_1 C1_1 C6_1 117.8(4)
N1_1 C1_1 C6_1 121.5(3)
C3_1 C2_1 C1_1 120.4(4)
C2_1 C3_1 C4_1 121.7(4)
C5_1 C4_1 C3_1 117.7(4)
C4_1 C5_1 C6_1 122.1(4)
C5_1 C6_1 C1_1 120.3(4)
C22_1 C21_1 C26_1 118.5(4)
C22_1 C21_1 N5_1 121.1(4)
C26_1 C21_1 N5_1 120.4(4)
C21_1 C22_1 C23_1 120.9(4)
C24_1 C23_1 C22_1 119.8(4)
C23_1 C24_1 C25_1 120.3(4)
C24_1 C25_1 C26_1 119.7(4)
C25_1 C26_1 C21_1 120.9(4)
N6_1 C27_1 N7_1 123.7(4)
N6_1 C27_1 C28_1 122.7(4)
N7_1 C27_1 C28_1 113.4(4)
C33_1 C28_1 C29_1 116.9(4)
C33_1 C28_1 C27_1 120.2(4)
C29_1 C28_1 C27_1 122.9(4)
C30_1 C29_1 C28_1 121.4(4)
C29_1 C30_1 C31_1 121.4(4)
C32_1 C31_1 C30_1 116.8(4)
C32_1 C31_1 C34_1 121.6(4)
C30_1 C31_1 C34_1 121.7(4)
C33_1 C32_1 C31_1 122.1(4)
C32_1 C33_1 C28_1 121.3(4)
C36_1 C35_1 C40_1 119.7(4)
C36_1 C35_1 N8_1 124.4(4)
C40_1 C35_1 N8_1 116.0(4)
C35_1 C36_1 C37_1 120.0(5)
C36_1 C37_1 C38_1 119.9(5)
C39_1 C38_1 C37_1 119.4(5)
C40_1 C39_1 C38_1 120.6(5)
C39_1 C40_1 C35_1 120.4(5)
C46_1 C41_1 C42_1 119.0(4)
C46_1 C41_1 N9_1 120.4(3)
C42_1 C41_1 N9_1 120.6(4)
C43_1 C42_1 C41_1 120.0(4)
C42_1 C43_1 C44_1 120.9(4)
C43_1 C44_1 C45_1 119.1(4)
C46_1 C45_1 C44_1 120.0(4)
C45_1 C46_1 C41_1 120.9(4)
N11_1 C47_1 N10_1 116.1(3)
N11_1 C47_1 C48_1 122.1(3)
N10_1 C47_1 C48_1 121.8(3)
C49_1 C48_1 C53_1 119.0(4)
C49_1 C48_1 C47_1 120.2(4)
C53_1 C48_1 C47_1 120.5(4)
C48_1 C49_1 C50_1 119.4(5)
C51_1 C50_1 C49_1 120.8(4)
C52_1 C51_1 C50_1 119.1(4)
C52_1 C51_1 C54_1 120.1(5)
C50_1 C51_1 C54_1 120.7(5)
C51_1 C52_1 C53_1 120.8(5)
C52_1 C53_1 C48_1 120.3(4)
C60_1 C55_1 C56_1 119.2(4)
C60_1 C55_1 N12_1 121.4(4)
C56_1 C55_1 N12_1 119.4(4)
C57_1 C56_1 C55_1 120.5(4)
C58_1 C57_1 C56_1 119.9(4)
C57_1 C58_1 C59_1 120.1(4)
C58_1 C59_1 C60_1 120.2(4)
C55_1 C60_1 C59_1 120.0(4)
N10_1 B1_1 N5_1 107.9(3)
N10_1 B1_1 N1_1 110.4(3)
N5_1 B1_1 N1_1 111.6(3)
N10_1 B1_1 N4_1 110.1(3)
N5_1 B1_1 N4_1 111.8(3)
N1_1 B1_1 N4_1 105.0(3)
N5_1 B2_1 N6_1 120.5(4)
N5_1 B2_1 N9_1 120.0(4)
N6_1 B2_1 N9_1 118.5(4)
N9_1 B3_1 N12_1 133.5(4)
N9_1 B3_1 N10_1 122.0(4)
N12_1 B3_1 N10_1 104.4(3)
O2_2 Na1_2 O3_2 137.13(15)
O2_2 Na1_2 O1_2 85.71(12)
O3_2 Na1_2 O1_2 109.95(15)
O2_2 Na1_2 N11_1 103.42(13)
O3_2 Na1_2 N11_1 98.47(14)
O1_2 Na1_2 N11_1 126.35(13)
O2_2 Na1_2 C9_2 163.02(16)
O3_2 Na1_2 C9_2 25.89(15)
O1_2 Na1_2 C9_2 101.36(16)
N11_1 Na1_2 C9_2 84.94(16)
O2_2 Na1_2 C5_2 25.77(12)
O3_2 Na1_2 C5_2 162.42(15)
O1_2 Na1_2 C5_2 78.58(13)
N11_1 Na1_2 C5_2 87.71(13)
C9_2 Na1_2 C5_2 170.77(16)
C4_2 O1_2 C1_2 104.9(3)
C4_2 O1_2 Na1_2 123.0(3)
C1_2 O1_2 Na1_2 132.0(3)
C8_2 O2_2 C5_2 109.9(4)
C8_2 O2_2 Na1_2 138.8(3)
C5_2 O2_2 Na1_2 110.8(3)
C12_2 O3_2 C9_2 109.9(4)
C12_2 O3_2 Na1_2 128.4(3)
C9_2 O3_2 Na1_2 110.1(3)
O1_2 C1_2 C2_2 106.3(4)
C1_2 C2_2 C3_2 104.2(4)
C4_2 C3_2 C2_2 103.8(4)
O1_2 C4_2 C3_2 105.7(4)
O2_2 C5_2 C6_2 105.4(4)
O2_2 C5_2 Na1_2 43.46(19)
C6_2 C5_2 Na1_2 148.3(3)
C5_2 C6_2 C7_2 102.2(4)
C8_2 C7_2 C6_2 102.7(4)
O2_2 C8_2 C7_2 105.7(4)
O3_2 C9_2 C10A_2 110.3(7)
O3_2 C9_2 C10B_2 98.8(7)
O3_2 C9_2 Na1_2 44.0(2)
C10A_2 C9_2 Na1_2 150.8(6)
C10B_2 C9_2 Na1_2 115.5(8)
C10B_2 C11_2 C12_2 100.4(7)
C12_2 C11_2 C10A_2 104.5(6)
O3_2 C12_2 C11_2 105.8(5)
C9_2 C10A_2 C11_2 99.2(9)
C11_2 C10B_2 C9_2 105.7(9)
C4_3 O4_3 C1_3 109.8(5)
O4_3 C1_3 C2_3 104.3(6)
C3_3 C2_3 C1_3 103.4(6)
C4_3 C3_3 C2_3 103.9(7)
O4_3 C4_3 C3_3 110.3(7)

loop_
_geom_bond_atom_site_label_1
_geom_bond_atom_site_label_2
_geom_bond_distance
N4_1 N3_1 1.359(4)
N4_1 C15_1 1.410(5)
N4_1 B1_1 1.564(6)
N3_1 C7_1 1.336(5)
N2_1 C7_1 1.338(5)
N2_1 N1_1 1.355(4)
N1_1 C1_1 1.404(5)
N1_1 B1_1 1.561(5)
N5_1 B2_1 1.419(6)
N5_1 C21_1 1.435(5)
N5_1 B1_1 1.535(6)
N6_1 C27_1 1.261(5)
N6_1 B2_1 1.444(6)
N7_1 N8_1 1.242(5)
N7_1 C27_1 1.456(6)
N8_1 C35_1 1.425(6)
N9_1 C41_1 1.432(5)
N9_1 B3_1 1.434(6)
N9_1 B2_1 1.458(6)
N10_1 C47_1 1.362(5)
N10_1 B3_1 1.440(6)
N10_1 B1_1 1.527(5)
N11_1 C47_1 1.304(5)
N11_1 N12_1 1.427(4)
N11_1 Na1_2 2.380(4)
N12_1 C55_1 1.415(5)
N12_1 B3_1 1.436(6)
C15_1 C16_1 1.395(6)
C15_1 C20_1 1.406(6)
C16_1 C17_1 1.385(6)
C17_1 C18_1 1.379(7)
C18_1 C19_1 1.387(6)
C19_1 C20_1 1.389(6)
C7_1 C8_1 1.483(6)
C8_1 C9_1 1.379(6)
C8_1 C13_1 1.396(6)
C9_1 C10_1 1.384(7)
C10_1 C11_1 1.399(7)
C11_1 C12_1 1.375(7)
C11_1 C14_1 1.513(7)
C12_1 C13_1 1.382(6)
C1_1 C2_1 1.398(6)
C1_1 C6_1 1.407(6)
C2_1 C3_1 1.385(6)
C3_1 C4_1 1.386(7)
C4_1 C5_1 1.379(6)
C5_1 C6_1 1.379(6)
C21_1 C22_1 1.383(6)
C21_1 C26_1 1.391(6)
C22_1 C23_1 1.384(6)
C23_1 C24_1 1.377(7)
C24_1 C25_1 1.378(7)
C25_1 C26_1 1.383(6)
C27_1 C28_1 1.463(6)
C28_1 C33_1 1.388(6)
C28_1 C29_1 1.418(6)
C29_1 C30_1 1.367(6)
C30_1 C31_1 1.405(6)
C31_1 C32_1 1.391(6)
C31_1 C34_1 1.479(6)
C32_1 C33_1 1.376(6)
C35_1 C36_1 1.378(7)
C35_1 C40_1 1.388(6)
C36_1 C37_1 1.381(7)
C37_1 C38_1 1.397(8)
C38_1 C39_1 1.377(7)
C39_1 C40_1 1.365(7)
C41_1 C46_1 1.385(6)
C41_1 C42_1 1.389(6)
C42_1 C43_1 1.378(6)
C43_1 C44_1 1.383(6)
C44_1 C45_1 1.387(6)
C45_1 C46_1 1.379(6)
C47_1 C48_1 1.494(6)
C48_1 C49_1 1.371(6)
C48_1 C53_1 1.401(6)
C49_1 C50_1 1.410(6)
C50_1 C51_1 1.373(7)
C51_1 C52_1 1.368(7)
C51_1 C54_1 1.528(7)
C52_1 C53_1 1.377(6)
C55_1 C60_1 1.380(6)
C55_1 C56_1 1.387(6)
C56_1 C57_1 1.383(6)
C57_1 C58_1 1.367(6)
C58_1 C59_1 1.380(6)
C59_1 C60_1 1.385(6)
Na1_2 O2_2 2.289(4)
Na1_2 O3_2 2.293(4)
Na1_2 O1_2 2.303(3)
Na1_2 C9_2 3.098(7)
Na1_2 C5_2 3.111(5)
O1_2 C4_2 1.425(5)
O1_2 C1_2 1.430(6)
O2_2 C8_2 1.432(6)
O2_2 C5_2 1.446(6)
O3_2 C12_2 1.439(6)
O3_2 C9_2 1.441(7)
C1_2 C2_2 1.523(7)
C2_2 C3_2 1.524(7)
C3_2 C4_2 1.509(7)
C5_2 C6_2 1.506(7)
C6_2 C7_2 1.511(8)
C7_2 C8_2 1.510(8)
C9_2 C10A_2 1.484(13)
C9_2 C10B_2 1.514(15)
C11_2 C10B_2 1.437(15)
C11_2 C12_2 1.529(8)
C11_2 C10A_2 1.605(15)
O4_3 C4_3 1.392(8)
O4_3 C1_3 1.440(8)
C1_3 C2_3 1.523(9)
C2_3 C3_3 1.516(10)
C3_3 C4_3 1.397(10)
